data_7214637
loop_
_publ_author_name
'Sasaki, Toshiyuki'
'Hisaki, Ichiro'
'Tsuzuki, Seiji'
'Tohnai, Norimitsu'
'Miyata, Mikiji'

_publ_section_title
;
 Halogen bond effect on bundling of hydrogen bonded 2-fold helical columns
;
_journal_issue 18
_journal_name_full CrystEngComm
_journal_page_first 5749
_journal_paper_doi 10.1039/c2ce26081f
_journal_volume 14
_journal_year 2012
_chemical_formula_moiety 'C19 H18 I N O2 '
_chemical_formula_sum 'C19 H18 I N O2'
_chemical_formula_weight 419.26
_space_group_IT_number 19
_symmetry_cell_setting orthorhombic
_symmetry_Int_Tables_number 19
_symmetry_space_group_name_Hall 'P 2ac 2ab'
_symmetry_space_group_name_H-M 'P 21 21 21'
_cell_angle_alpha 90.0000
_cell_angle_beta 90.0000
_cell_angle_gamma 90.0000
_cell_formula_units_Z 4
_cell_length_a 5.96084(15)
_cell_length_b 12.8706(2)
_cell_length_c 22.8019(4)
_cell_measurement_reflns_used 7207
_cell_measurement_temperature 213.1
_cell_measurement_theta_max 68.3
_cell_measurement_theta_min 3.4
_cell_volume 1749.35(6)
_computing_cell_refinement PROCESS-AUTO
_computing_data_collection PROCESS-AUTO
_computing_data_reduction CrystalStructure
_computing_publication_material 'CrystalStructure 3.8'
_computing_structure_refinement SHELXL
_computing_structure_solution SHELXS97
_diffrn_ambient_temperature 213.1
_diffrn_detector_area_resol_mean 10.00
_diffrn_measured_fraction_theta_full 0.998
_diffrn_measured_fraction_theta_max 0.998
_diffrn_measurement_device_type 'Rigaku RAXIS-RAPID'
_diffrn_measurement_method \w
_diffrn_radiation_type 'Cu K\a'
_diffrn_radiation_wavelength 1.54187
_diffrn_reflns_av_R_equivalents 0.166
_diffrn_reflns_limit_h_max 7
_diffrn_reflns_limit_h_min -6
_diffrn_reflns_limit_k_max 15
_diffrn_reflns_limit_k_min -15
_diffrn_reflns_limit_l_max 27
_diffrn_reflns_limit_l_min -27
_diffrn_reflns_number 18299
_diffrn_reflns_theta_full 68.25
_diffrn_reflns_theta_max 68.25
_exptl_absorpt_coefficient_mu 14.449
_exptl_absorpt_correction_T_max 0.236
_exptl_absorpt_correction_T_min 0.139
_exptl_absorpt_correction_type multi-scan
_exptl_absorpt_process_details
;
Higashi, T. (1995). Program for Absorption Correction.
Rigaku Corporation, Tokyo, Japan.
;
_exptl_crystal_colour colorless
_exptl_crystal_density_diffrn 1.592
_exptl_crystal_density_method 'not measured'
_exptl_crystal_description block
_exptl_crystal_F_000 832.00
_exptl_crystal_size_max 0.60
_exptl_crystal_size_mid 0.10
_exptl_crystal_size_min 0.10
_refine_diff_density_max 1.42
_refine_diff_density_min -1.23
_refine_ls_abs_structure_details 'Flack, H. D. (1983), Acta Cryst. A39, 876-881. 1315 Friedel Pairs'
_refine_ls_abs_structure_Flack -0.028(14)
_refine_ls_extinction_coef 0.0013(2)
_refine_ls_extinction_method SHELXL
_refine_ls_goodness_of_fit_ref 1.046
_refine_ls_hydrogen_treatment refall
_refine_ls_number_parameters 210
_refine_ls_number_reflns 3189
_refine_ls_R_factor_gt 0.0625
_refine_ls_shift/su_max 0.0000
_refine_ls_structure_factor_coef Fsqd
_refine_ls_weighting_details 'w = 1/[\s^2^(Fo^2^)+(0.0515P)^2^+0.0000P] where P=(Fo^2^+2Fc^2^)/3'
_refine_ls_weighting_scheme calc
_refine_ls_wR_factor_ref 0.1574
_reflns_number_gt 2323
_reflns_number_total 3189
_reflns_threshold_expression F^2^>2.0\s(F^2^)
_cod_data_source_file c2ce26081f.txt
_cod_data_source_block '_pIBA_R12NaphEthyAmChloEtha'
_cod_original_formula_sum 'C19 H18 I N O2 '
_cod_database_code 7214637

loop_
_symmetry_equiv_pos_site_id
_symmetry_equiv_pos_as_xyz
1 +X,+Y,+Z
2 1/2+X,1/2-Y,-Z
3 -X,1/2+Y,1/2-Z
4 1/2-X,-Y,1/2+Z

loop_
_atom_site_label
_atom_site_type_symbol
_atom_site_fract_x
_atom_site_fract_y
_atom_site_fract_z
_atom_site_U_iso_or_equiv
_atom_site_adp_type
_atom_site_occupancy
_atom_site_symmetry_multiplicity
_atom_site_calc_flag
_atom_site_refinement_flags
I(1) I 0.24848(13) 0.63710(4) 0.81219(2) 0.0470(2) Uani 1.00 1 d .
O(1) O 0.0937(10) 0.3304(5) 0.5581(2) 0.0438(17) Uani 1.00 1 d .
O(2) O -0.2447(11) 0.3138(4) 0.5995(2) 0.0376(12) Uani 1.00 1 d .
N(1) N 0.5015(10) 0.3512(5) 0.5019(2) 0.0342(17) Uani 1.00 1 d .
C(1) C 0.6760(13) 0.5693(6) 0.5469(3) 0.031(2) Uani 1.00 1 d .
C(2) C 0.5217(14) 0.5427(6) 0.5053(3) 0.0294(19) Uani 1.00 1 d .
C(3) C 0.3230(14) 0.6020(6) 0.5013(4) 0.040(2) Uani 1.00 1 d .
C(4) C 0.2834(18) 0.6813(6) 0.5384(3) 0.037(2) Uani 1.00 1 d .
C(5) C 0.4313(15) 0.7069(6) 0.5825(3) 0.036(2) Uani 1.00 1 d .
C(6) C 0.6373(14) 0.6514(6) 0.5867(3) 0.030(2) Uani 1.00 1 d .
C(7) C 0.7910(16) 0.6808(6) 0.6303(3) 0.036(2) Uani 1.00 1 d .
C(8) C 0.749(2) 0.7565(7) 0.6706(3) 0.052(2) Uani 1.00 1 d .
C(9) C 0.5403(18) 0.8106(8) 0.6675(4) 0.051(2) Uani 1.00 1 d .
C(10) C 0.3886(15) 0.7881(7) 0.6235(4) 0.042(2) Uani 1.00 1 d .
C(11) C 0.5537(14) 0.4459(6) 0.4669(3) 0.031(2) Uani 1.00 1 d .
C(12) C 0.7826(16) 0.4334(7) 0.4401(3) 0.049(2) Uani 1.00 1 d .
C(13) C 0.0336(13) 0.4096(6) 0.6515(3) 0.0269(18) Uani 1.00 1 d .
C(14) C 0.2452(17) 0.4555(6) 0.6530(3) 0.0389(19) Uani 1.00 1 d .
C(15) C 0.3060(14) 0.5188(7) 0.6983(3) 0.039(2) Uani 1.00 1 d .
C(16) C 0.1591(15) 0.5336(6) 0.7443(3) 0.036(2) Uani 1.00 1 d .
C(17) C -0.0491(15) 0.4903(7) 0.7441(3) 0.038(2) Uani 1.00 1 d .
C(18) C -0.1122(14) 0.4258(7) 0.6981(3) 0.036(2) Uani 1.00 1 d .
C(19) C -0.0431(15) 0.3469(6) 0.6001(3) 0.032(2) Uani 1.00 1 d .
H(1) H 0.3645 0.3576 0.5181 0.041 Uiso 1.00 1 c R
H(2) H 0.6046 0.3436 0.5305 0.041 Uiso 1.00 1 c R
H(3) H 0.5041 0.2950 0.4784 0.041 Uiso 1.00 1 c R
H(4) H 0.8115 0.5321 0.5490 0.037 Uiso 1.00 1 c R
H(5) H 0.2166 0.5859 0.4723 0.049 Uiso 1.00 1 c R
H(6) H 0.1511 0.7203 0.5341 0.045 Uiso 1.00 1 c R
H(7) H 0.9301 0.6465 0.6318 0.043 Uiso 1.00 1 c R
H(8) H 0.8544 0.7727 0.6998 0.062 Uiso 1.00 1 c R
H(9) H 0.5059 0.8618 0.6955 0.061 Uiso 1.00 1 c R
H(10) H 0.2555 0.8269 0.6205 0.050 Uiso 1.00 1 c R
H(11) H 0.4436 0.4497 0.4345 0.038 Uiso 1.00 1 c R
H(12) H 0.7862 0.3705 0.4166 0.059 Uiso 1.00 1 c R
H(13) H 0.8941 0.4288 0.4710 0.059 Uiso 1.00 1 c R
H(14) H 0.8151 0.4929 0.4154 0.059 Uiso 1.00 1 c R
H(15) H 0.3475 0.4426 0.6225 0.047 Uiso 1.00 1 c R
H(16) H 0.4466 0.5519 0.6982 0.047 Uiso 1.00 1 c R
H(17) H -0.1497 0.5040 0.7749 0.046 Uiso 1.00 1 c R
H(18) H -0.2533 0.3933 0.6985 0.043 Uiso 1.00 1 c R

loop_
_atom_site_aniso_label
_atom_site_aniso_U_11
_atom_site_aniso_U_22
_atom_site_aniso_U_33
_atom_site_aniso_U_12
_atom_site_aniso_U_13
_atom_site_aniso_U_23
I(1) 0.0766(5) 0.0352(4) 0.0293(3) -0.0017(5) -0.0007(4) -0.0089(2)
O(1) 0.047(3) 0.044(4) 0.040(3) -0.006(3) 0.003(3) -0.019(3)
O(2) 0.043(3) 0.035(3) 0.034(2) -0.006(4) -0.005(3) 0.002(2)
N(1) 0.035(4) 0.029(4) 0.038(4) -0.004(3) -0.001(3) -0.005(3)
C(1) 0.043(5) 0.017(4) 0.032(4) 0.007(3) 0.006(3) -0.001(3)
C(2) 0.043(5) 0.023(4) 0.023(4) 0.001(3) -0.002(3) -0.001(3)
C(3) 0.050(6) 0.030(5) 0.042(5) -0.002(4) -0.003(4) 0.009(4)
C(4) 0.049(6) 0.025(4) 0.038(4) 0.003(4) 0.004(4) 0.009(3)
C(5) 0.052(5) 0.017(4) 0.039(5) 0.001(4) 0.008(4) 0.005(4)
C(6) 0.044(5) 0.017(4) 0.030(4) -0.002(3) -0.005(3) 0.000(3)
C(7) 0.052(6) 0.020(4) 0.035(4) 0.002(4) 0.002(4) -0.002(3)
C(8) 0.057(6) 0.051(6) 0.048(5) -0.012(7) -0.003(6) -0.011(4)
C(9) 0.071(7) 0.038(6) 0.045(6) -0.010(5) 0.010(5) -0.019(5)
C(10) 0.042(5) 0.024(5) 0.059(6) 0.003(4) 0.003(4) 0.007(4)
C(11) 0.043(5) 0.019(4) 0.032(4) -0.002(4) -0.008(4) -0.002(3)
C(12) 0.073(7) 0.035(5) 0.040(4) -0.018(6) 0.023(5) -0.011(4)
C(13) 0.044(5) 0.013(4) 0.024(4) -0.005(3) -0.001(3) 0.005(3)
C(14) 0.051(5) 0.035(4) 0.031(4) -0.004(6) 0.003(5) -0.008(3)
C(15) 0.043(6) 0.038(5) 0.037(5) -0.000(4) -0.004(3) -0.006(4)
C(16) 0.067(6) 0.023(4) 0.019(4) 0.016(4) 0.000(4) 0.005(3)
C(17) 0.038(5) 0.055(6) 0.022(4) 0.007(4) 0.006(3) -0.008(4)
C(18) 0.043(5) 0.030(5) 0.035(5) -0.002(4) 0.005(3) -0.006(4)
C(19) 0.049(5) 0.026(5) 0.020(4) 0.000(4) -0.004(3) -0.002(3)

loop_
_atom_type_symbol
_atom_type_description
_atom_type_scat_dispersion_real
_atom_type_scat_dispersion_imag
_atom_type_scat_source
C C 0.018 0.009
;
International Tables for Crystallography
(1992, Vol. C, Tables 4.2.6.8 and 6.1.1.4)
;
H H 0.000 0.000
;
International Tables for Crystallography
(1992, Vol. C, Table 6.1.1.4)
;
O O 0.049 0.032
;
International Tables for Crystallography
(1992, Vol. C, Tables 4.2.6.8 and 6.1.1.4)
;
N N 0.031 0.018
;
International Tables for Crystallography
(1992, Vol. C, Tables 4.2.6.8 and 6.1.1.4)
;
I I -0.326 6.836
;
International Tables for Crystallography
(1992, Vol. C, Tables 4.2.6.8 and 6.1.1.4)
;

loop_
_geom_angle_atom_site_label_1
_geom_angle_atom_site_label_2
_geom_angle_atom_site_label_3
_geom_angle
_geom_angle_publ_flag
C(2) C(1) C(6) 121.7(7) yes
C(1) C(2) C(3) 118.3(7) yes
C(1) C(2) C(11) 121.1(7) yes
C(3) C(2) C(11) 120.4(7) yes
C(2) C(3) C(4) 121.1(8) yes
C(3) C(4) C(5) 121.9(9) yes
C(4) C(5) C(6) 118.8(8) yes
C(4) C(5) C(10) 122.7(8) yes
C(6) C(5) C(10) 118.5(7) yes
C(1) C(6) C(5) 118.2(7) yes
C(1) C(6) C(7) 123.4(7) yes
C(5) C(6) C(7) 118.4(7) yes
C(6) C(7) C(8) 123.3(8) yes
C(7) C(8) C(9) 118.5(9) yes
C(8) C(9) C(10) 120.2(9) yes
C(5) C(10) C(9) 120.9(8) yes
N(1) C(11) C(2) 109.4(6) yes
N(1) C(11) C(12) 108.7(6) yes
C(2) C(11) C(12) 115.6(7) yes
C(14) C(13) C(18) 118.9(7) yes
C(14) C(13) C(19) 121.7(7) yes
C(18) C(13) C(19) 119.3(7) yes
C(13) C(14) C(15) 120.8(8) yes
C(14) C(15) C(16) 119.3(8) yes
I(1) C(16) C(15) 119.0(6) yes
I(1) C(16) C(17) 119.4(6) yes
C(15) C(16) C(17) 121.4(7) yes
C(16) C(17) C(18) 119.5(8) yes
C(13) C(18) C(17) 119.9(8) yes
O(1) C(19) O(2) 122.7(7) yes
O(1) C(19) C(13) 118.9(7) yes
O(2) C(19) C(13) 118.4(7) yes
C(11) N(1) H(1) 109.5 no
C(11) N(1) H(2) 109.5 no
C(11) N(1) H(3) 109.5 no
H(1) N(1) H(2) 109.5 no
H(1) N(1) H(3) 109.5 no
H(2) N(1) H(3) 109.5 no
C(2) C(1) H(4) 119.2 no
C(6) C(1) H(4) 119.2 no
C(2) C(3) H(5) 119.5 no
C(4) C(3) H(5) 119.5 no
C(3) C(4) H(6) 119.1 no
C(5) C(4) H(6) 119.1 no
C(6) C(7) H(7) 118.3 no
C(8) C(7) H(7) 118.3 no
C(7) C(8) H(8) 120.8 no
C(9) C(8) H(8) 120.8 no
C(8) C(9) H(9) 119.9 no
C(10) C(9) H(9) 119.9 no
C(5) C(10) H(10) 119.6 no
C(9) C(10) H(10) 119.6 no
N(1) C(11) H(11) 107.7 no
C(2) C(11) H(11) 107.7 no
C(12) C(11) H(11) 107.6 no
C(11) C(12) H(12) 109.5 no
C(11) C(12) H(13) 109.5 no
C(11) C(12) H(14) 109.5 no
H(12) C(12) H(13) 109.5 no
H(12) C(12) H(14) 109.5 no
H(13) C(12) H(14) 109.5 no
C(13) C(14) H(15) 119.6 no
C(15) C(14) H(15) 119.6 no
C(14) C(15) H(16) 120.4 no
C(16) C(15) H(16) 120.4 no
C(16) C(17) H(17) 120.2 no
C(18) C(17) H(17) 120.2 no
C(13) C(18) H(18) 120.1 no
C(17) C(18) H(18) 120.1 no

loop_
_geom_bond_atom_site_label_1
_geom_bond_atom_site_label_2
_geom_bond_distance
_geom_bond_publ_flag
I(1) C(16) 2.111(8) yes
O(1) C(19) 1.274(10) yes
O(2) C(19) 1.275(11) yes
N(1) C(11) 1.490(10) yes
C(1) C(2) 1.364(11) yes
C(1) C(6) 1.412(11) yes
C(2) C(3) 1.413(12) yes
C(2) C(11) 1.535(11) yes
C(3) C(4) 1.346(12) yes
C(4) C(5) 1.377(13) yes
C(5) C(6) 1.424(12) yes
C(5) C(10) 1.425(12) yes
C(6) C(7) 1.404(11) yes
C(7) C(8) 1.364(12) yes
C(8) C(9) 1.426(15) yes
C(9) C(10) 1.383(14) yes
C(11) C(12) 1.503(12) yes
C(13) C(14) 1.393(12) yes
C(13) C(18) 1.388(11) yes
C(13) C(19) 1.495(11) yes
C(14) C(15) 1.365(11) yes
C(15) C(16) 1.378(11) yes
C(16) C(17) 1.360(12) yes
C(17) C(18) 1.390(12) yes
N(1) H(1) 0.900 no
N(1) H(2) 0.900 no
N(1) H(3) 0.900 no
C(1) H(4) 0.940 no
C(3) H(5) 0.940 no
C(4) H(6) 0.940 no
C(7) H(7) 0.940 no
C(8) H(8) 0.940 no
C(9) H(9) 0.940 no
C(10) H(10) 0.940 no
C(11) H(11) 0.990 no
C(12) H(12) 0.970 no
C(12) H(13) 0.970 no
C(12) H(14) 0.970 no
C(14) H(15) 0.940 no
C(15) H(16) 0.940 no
C(17) H(17) 0.940 no
C(18) H(18) 0.940 no

loop_
_geom_contact_atom_site_label_1
_geom_contact_atom_site_label_2
_geom_contact_distance
_geom_contact_site_symmetry_2
I(1) O(2) 3.037(5) 3_556
I(1) C(19) 3.576(8) 3_556
O(1) N(1) 2.761(8) .
O(1) N(1) 2.764(9) 2_456
O(1) C(12) 3.527(10) 1_455
O(1) C(12) 3.578(11) 2_456
O(2) I(1) 3.037(5) 3_546
O(2) N(1) 2.734(8) 1_455
O(2) N(1) 3.466(8) 2_456
O(2) C(1) 3.533(9) 1_455
N(1) O(1) 2.761(8) .
N(1) O(1) 2.764(9) 2_556
N(1) O(2) 2.734(8) 1_655
N(1) O(2) 3.466(8) 2_556
N(1) C(19) 3.518(10) 1_655
N(1) C(19) 3.461(10) 2_556
C(1) O(2) 3.533(9) 1_655
C(1) C(19) 3.532(11) 1_655
C(12) O(1) 3.527(10) 1_655
C(12) O(1) 3.578(11) 2_556
C(19) I(1) 3.576(8) 3_546
C(19) N(1) 3.518(10) 1_455
C(19) N(1) 3.461(10) 2_456
C(19) C(1) 3.532(11) 1_455
I(1) H(11) 3.214 4_565
I(1) H(18) 3.306 3_556
O(1) H(1) 1.887 .
O(1) H(1) 3.278 2_456
O(1) H(2) 2.988 1_455
O(1) H(2) 3.115 .
O(1) H(2) 3.018 2_456
O(1) H(3) 3.082 .
O(1) H(3) 1.894 2_456
O(1) H(4) 3.100 1_455
O(1) H(12) 2.888 2_456
O(1) H(13) 2.640 1_455
O(2) H(1) 3.032 1_455
O(2) H(1) 3.533 2_456
O(2) H(2) 1.853 1_455
O(2) H(3) 3.151 1_455
O(2) H(3) 2.705 2_456
O(2) H(4) 3.055 1_455
O(2) H(13) 3.386 1_455
O(2) H(15) 2.989 1_455
N(1) H(1) 3.480 2_556
N(1) H(2) 3.526 2_456
N(1) H(3) 3.540 2_456
N(1) H(3) 3.566 2_556
N(1) H(15) 3.128 .
C(1) H(6) 3.447 1_655
C(1) H(6) 3.280 2_566
C(1) H(15) 3.078 .
C(2) H(6) 3.272 2_566
C(2) H(15) 3.143 .
C(3) H(4) 3.360 1_455
C(3) H(6) 3.115 2_566
C(3) H(13) 3.462 1_455
C(3) H(15) 3.445 .
C(4) H(4) 3.414 1_455
C(4) H(6) 3.023 2_566
C(4) H(7) 3.028 1_455
C(5) H(5) 3.401 2_566
C(5) H(6) 3.108 2_566
C(5) H(7) 3.285 1_455
C(5) H(15) 3.557 .
C(5) H(16) 3.309 .
C(6) H(6) 3.407 1_655
C(6) H(6) 3.212 2_566
C(6) H(15) 3.297 .
C(6) H(16) 3.065 .
C(7) H(6) 3.112 1_655
C(7) H(10) 3.355 1_655
C(7) H(16) 3.060 .
C(8) H(10) 3.355 1_655
C(8) H(16) 3.251 .
C(9) H(14) 3.431 2_466
C(9) H(16) 3.448 .
C(10) H(5) 3.349 2_566
C(10) H(7) 3.290 1_455
C(10) H(14) 2.987 2_466
C(10) H(16) 3.502 .
C(12) H(5) 3.329 1_655
C(12) H(10) 3.384 2_566
C(13) H(4) 3.115 1_455
C(13) H(7) 3.143 1_455
C(14) H(1) 3.400 .
C(14) H(7) 3.132 1_455
C(14) H(18) 3.263 1_655
C(15) H(7) 3.166 1_455
C(15) H(9) 3.346 3_646
C(15) H(18) 3.083 1_655
C(16) H(7) 3.249 1_455
C(16) H(8) 3.592 3_646
C(16) H(9) 3.280 3_646
C(17) H(7) 3.258 1_455
C(17) H(8) 3.291 3_646
C(17) H(9) 3.470 3_546
C(17) H(16) 3.280 1_455
C(18) H(7) 3.227 1_455
C(18) H(8) 3.416 3_646
C(18) H(9) 3.474 3_546
C(18) H(16) 3.091 1_455
C(19) H(1) 3.069 .
C(19) H(2) 2.633 1_455
C(19) H(3) 2.572 2_456
C(19) H(4) 2.792 1_455
C(19) H(12) 3.439 2_456
C(19) H(13) 3.149 1_455
H(1) O(1) 1.887 .
H(1) O(1) 3.278 2_556
H(1) O(2) 3.032 1_655
H(1) O(2) 3.533 2_556
H(1) N(1) 3.480 2_456
H(1) C(14) 3.400 .
H(1) C(19) 3.069 .
H(1) H(2) 3.215 2_456
H(1) H(3) 2.912 2_456
H(1) H(12) 3.325 2_456
H(1) H(13) 3.139 1_455
H(1) H(15) 2.622 .
H(2) O(1) 3.115 .
H(2) O(1) 2.988 1_655
H(2) O(1) 3.018 2_556
H(2) O(2) 1.853 1_655
H(2) N(1) 3.526 2_556
H(2) C(19) 2.633 1_655
H(2) H(1) 3.215 2_556
H(2) H(3) 2.983 2_556
H(2) H(12) 3.557 2_456
H(2) H(15) 2.894 .
H(3) O(1) 3.082 .
H(3) O(1) 1.894 2_556
H(3) O(2) 3.151 1_655
H(3) O(2) 2.705 2_556
H(3) N(1) 3.566 2_456
H(3) N(1) 3.540 2_556
H(3) C(19) 2.572 2_556
H(3) H(1) 2.912 2_556
H(3) H(2) 2.983 2_456
H(3) H(3) 3.346 2_456
H(3) H(3) 3.346 2_556
H(3) H(12) 3.458 2_456
H(3) H(13) 3.172 2_456
H(4) O(1) 3.100 1_655
H(4) O(2) 3.055 1_655
H(4) C(3) 3.360 1_655
H(4) C(4) 3.414 1_655
H(4) C(13) 3.115 1_655
H(4) C(19) 2.792 1_655
H(4) H(5) 3.061 1_655
H(4) H(6) 3.175 1_655
H(4) H(15) 3.433 .
H(5) C(5) 3.401 2_466
H(5) C(10) 3.349 2_466
H(5) C(12) 3.329 1_455
H(5) H(4) 3.061 1_455
H(5) H(6) 3.598 2_566
H(5) H(13) 2.791 1_455
H(5) H(14) 2.974 1_455
H(6) C(1) 3.447 1_455
H(6) C(1) 3.280 2_466
H(6) C(2) 3.272 2_466
H(6) C(3) 3.115 2_466
H(6) C(4) 3.023 2_466
H(6) C(5) 3.108 2_466
H(6) C(6) 3.407 1_455
H(6) C(6) 3.212 2_466
H(6) C(7) 3.112 1_455
H(6) H(4) 3.175 1_455
H(6) H(5) 3.598 2_466
H(6) H(6) 3.447 2_466
H(6) H(6) 3.447 2_566
H(6) H(7) 2.757 1_455
H(7) C(4) 3.028 1_655
H(7) C(5) 3.285 1_655
H(7) C(10) 3.290 1_655
H(7) C(13) 3.143 1_655
H(7) C(14) 3.132 1_655
H(7) C(15) 3.166 1_655
H(7) C(16) 3.249 1_655
H(7) C(17) 3.258 1_655
H(7) C(18) 3.227 1_655
H(7) H(6) 2.757 1_655
H(7) H(10) 3.036 1_655
H(7) H(16) 3.476 .
H(8) C(16) 3.592 3_656
H(8) C(17) 3.291 3_656
H(8) C(18) 3.416 3_656
H(8) H(10) 3.079 1_655
H(8) H(17) 3.506 3_656
H(9) C(15) 3.346 3_656
H(9) C(16) 3.280 3_656
H(9) C(17) 3.470 3_556
H(9) C(18) 3.474 3_556
H(9) H(14) 3.345 2_466
H(9) H(16) 3.455 3_656
H(9) H(17) 2.883 3_556
H(9) H(18) 2.875 3_556
H(10) C(7) 3.355 1_455
H(10) C(8) 3.355 1_455
H(10) C(12) 3.384 2_466
H(10) H(7) 3.036 1_455
H(10) H(8) 3.079 1_455
H(10) H(14) 2.485 2_466
H(10) H(17) 3.359 3_556
H(11) I(1) 3.214 4_564
H(11) H(13) 3.391 1_455
H(12) O(1) 2.888 2_556
H(12) C(19) 3.439 2_556
H(12) H(1) 3.325 2_556
H(12) H(2) 3.557 2_556
H(12) H(3) 3.458 2_556
H(13) O(1) 2.640 1_655
H(13) O(2) 3.386 1_655
H(13) C(3) 3.462 1_655
H(13) C(19) 3.149 1_655
H(13) H(1) 3.139 1_655
H(13) H(3) 3.172 2_556
H(13) H(5) 2.791 1_655
H(13) H(11) 3.391 1_655
H(14) C(9) 3.431 2_566
H(14) C(10) 2.987 2_566
H(14) H(5) 2.974 1_655
H(14) H(9) 3.345 2_566
H(14) H(10) 2.485 2_566
H(14) H(17) 3.351 4_564
H(15) O(2) 2.989 1_655
H(15) N(1) 3.128 .
H(15) C(1) 3.078 .
H(15) C(2) 3.143 .
H(15) C(3) 3.445 .
H(15) C(5) 3.557 .
H(15) C(6) 3.297 .
H(15) H(1) 2.622 .
H(15) H(2) 2.894 .
H(15) H(4) 3.433 .
H(15) H(18) 3.011 1_655
H(16) C(5) 3.309 .
H(16) C(6) 3.065 .
H(16) C(7) 3.060 .
H(16) C(8) 3.251 .
H(16) C(9) 3.448 .
H(16) C(10) 3.502 .
H(16) C(17) 3.280 1_655
H(16) C(18) 3.091 1_655
H(16) H(7) 3.476 .
H(16) H(9) 3.455 3_646
H(16) H(17) 3.039 1_655
H(16) H(18) 2.715 1_655
H(17) H(8) 3.506 3_646
H(17) H(9) 2.883 3_546
H(17) H(10) 3.359 3_546
H(17) H(14) 3.351 4_565
H(17) H(16) 3.039 1_455
H(18) I(1) 3.306 3_546
H(18) C(14) 3.263 1_455
H(18) C(15) 3.083 1_455
H(18) H(9) 2.875 3_546
H(18) H(15) 3.011 1_455
H(18) H(16) 2.715 1_455

loop_
_geom_torsion_atom_site_label_1
_geom_torsion_atom_site_label_2
_geom_torsion_atom_site_label_3
_geom_torsion_atom_site_label_4
_geom_torsion
C(2) C(1) C(6) C(5) -0.2(9)
C(2) C(1) C(6) C(7) 179.6(7)
C(6) C(1) C(2) C(3) 2.4(12)
C(6) C(1) C(2) C(11) -173.0(7)
C(1) C(2) C(3) C(4) -1.6(12)
C(1) C(2) C(11) N(1) 75.8(9)
C(1) C(2) C(11) C(12) -47.1(10)
C(3) C(2) C(11) N(1) -99.5(8)
C(3) C(2) C(11) C(12) 137.6(8)
C(11) C(2) C(3) C(4) 173.8(8)
C(2) C(3) C(4) C(5) -1.4(14)
C(3) C(4) C(5) C(6) 3.6(13)
C(3) C(4) C(5) C(10) -177.7(8)
C(4) C(5) C(6) C(1) -2.7(12)
C(4) C(5) C(6) C(7) 177.5(8)
C(4) C(5) C(10) C(9) 179.3(9)
C(6) C(5) C(10) C(9) -2.0(13)
C(10) C(5) C(6) C(1) 178.5(7)
C(10) C(5) C(6) C(7) -1.3(12)
C(1) C(6) C(7) C(8) -176.6(8)
C(5) C(6) C(7) C(8) 3.2(12)
C(6) C(7) C(8) C(9) -1.7(13)
C(7) C(8) C(9) C(10) -1.7(14)
C(8) C(9) C(10) C(5) 3.6(14)
C(14) C(13) C(18) C(17) 2.5(12)
C(18) C(13) C(14) C(15) -2.6(12)
C(14) C(13) C(19) O(1) 3.9(12)
C(14) C(13) C(19) O(2) -174.7(7)
C(19) C(13) C(14) C(15) 175.1(7)
C(18) C(13) C(19) O(1) -178.4(8)
C(18) C(13) C(19) O(2) 3.0(11)
C(19) C(13) C(18) C(17) -175.2(8)
C(13) C(14) C(15) C(16) 2.9(12)
C(14) C(15) C(16) I(1) -177.2(6)
C(14) C(15) C(16) C(17) -3.1(13)
I(1) C(16) C(17) C(18) 177.1(6)
C(15) C(16) C(17) C(18) 3.1(13)
C(16) C(17) C(18) C(13) -2.8(13)
